data_2216532
loop_
_publ_author_name
'Peng Wang'
'Xiao-Hui Wang'
'Huan Liu'
'Hong Zhou'
'Zhi-Quan Pan'

_publ_section_title '[Bis(3-aminopropyl-\k<i>N</i>)(2-furylmethyl)amine-\k<i>N</i>]dichloridocopper(II)'
_journal_coeditor_code HG2341
_journal_issue 12
_journal_name_full 'Acta Crystallographica Section E'
_journal_page_first m3001
_journal_page_last m3001
_journal_paper_doi 10.1107/S1600536807056061
_journal_volume 63
_journal_year 2007
_chemical_formula_iupac '[Cu Cl2 (C11 H21 N3 O)]'
_chemical_formula_moiety 'C11 H21 Cl2 Cu N3 O'
_chemical_formula_sum 'C11 H21 Cl2 Cu N3 O'
_chemical_formula_weight 345.75
_chemical_name_systematic
;
[Bis(3-aminopropyl-\kN)(2-furylmethyl)amine-\kN]dichloridocopper(II)
;
_space_group_IT_number 2
_symmetry_cell_setting triclinic
_symmetry_space_group_name_Hall '-P 1'
_symmetry_space_group_name_H-M 'P -1'
_atom_sites_solution_hydrogens geom
_atom_sites_solution_primary direct
_atom_sites_solution_secondary difmap
_audit_creation_method SHELXL-97
_cell_angle_alpha 94.3580(10)
_cell_angle_beta 104.6960(10)
_cell_angle_gamma 104.1810(10)
_cell_formula_units_Z 2
_cell_length_a 6.7493(4)
_cell_length_b 9.7335(5)
_cell_length_c 11.9658(6)
_cell_measurement_reflns_used 4753
_cell_measurement_temperature 298(2)
_cell_measurement_theta_max 28.26
_cell_measurement_theta_min 2.18
_cell_volume 729.16(7)
_computing_cell_refinement 'SMART (Bruker, 2000)'
_computing_data_collection 'SMART (Bruker, 2000)'
_computing_data_reduction 'SAINT (Bruker, 2000)'
_computing_molecular_graphics 'SHELXTL (Bruker, 2000)'
_computing_publication_material 'SHELXTL (Bruker, 2000)'
_computing_structure_refinement 'SHELXTL (Bruker, 2000)'
_computing_structure_solution 'SHELXTL (Bruker, 2000)'
_diffrn_ambient_temperature 298(2)
_diffrn_measured_fraction_theta_full 0.987
_diffrn_measured_fraction_theta_max 0.987
_diffrn_measurement_device_type 'Bruker SMART CCD area-detector'
_diffrn_measurement_method 'phi and omega scans'
_diffrn_radiation_monochromator graphite
_diffrn_radiation_source 'fine-focus sealed tube'
_diffrn_radiation_type MoK\a
_diffrn_radiation_wavelength 0.71073
_diffrn_reflns_av_R_equivalents 0.0234
_diffrn_reflns_av_sigmaI/netI 0.0273
_diffrn_reflns_limit_h_max 8
_diffrn_reflns_limit_h_min -8
_diffrn_reflns_limit_k_max 12
_diffrn_reflns_limit_k_min -12
_diffrn_reflns_limit_l_max 15
_diffrn_reflns_limit_l_min -15
_diffrn_reflns_number 7493
_diffrn_reflns_theta_full 27.00
_diffrn_reflns_theta_max 27.00
_diffrn_reflns_theta_min 1.78
_exptl_absorpt_coefficient_mu 1.856
_exptl_absorpt_correction_T_max 0.756
_exptl_absorpt_correction_T_min 0.584
_exptl_absorpt_correction_type multi-scan
_exptl_absorpt_process_details '(SADABS; Bruker, 2000)'
_exptl_crystal_colour blue
_exptl_crystal_density_diffrn 1.575
_exptl_crystal_density_method 'not measured'
_exptl_crystal_description block
_exptl_crystal_F_000 358
_exptl_crystal_size_max 0.30
_exptl_crystal_size_mid 0.20
_exptl_crystal_size_min 0.16
_refine_diff_density_max 0.254
_refine_diff_density_min -0.381
_refine_ls_extinction_method none
_refine_ls_goodness_of_fit_ref 1.072
_refine_ls_hydrogen_treatment constr
_refine_ls_matrix_type full
_refine_ls_number_parameters 209
_refine_ls_number_reflns 3156
_refine_ls_number_restraints 17
_refine_ls_restrained_S_all 1.079
_refine_ls_R_factor_all 0.0294
_refine_ls_R_factor_gt 0.0274
_refine_ls_shift/su_max 0.000
_refine_ls_shift/su_mean 0.000
_refine_ls_structure_factor_coef Fsqd
_refine_ls_weighting_details 'calc w=1/[\s^2^(Fo^2^)+(0.0424P)^2^+0.1388P] where P=(Fo^2^+2Fc^2^)/3'
_refine_ls_weighting_scheme calc
_refine_ls_wR_factor_gt 0.0743
_refine_ls_wR_factor_ref 0.0756
_reflns_number_gt 2934
_reflns_number_total 3156
_reflns_threshold_expression I>2\s(I)
_cod_data_source_file hg2341.cif
_cod_data_source_block I
_cod_depositor_comments
;
The following automatic conversions were performed:
'_symmetry_cell_setting' value 'Triclinic' changed to 'triclinic'
according to '/home/saulius/struct/CIF-dictionaries/cif_core.dic'
dictionary named 'cif_core.dic' version 2.4.1 from 2010-06-29.

Automatic conversion script
Id: cif_fix_enum 1527 2010-12-29 10:47:43Z saulius 

The following automatic conversions were performed:

'_symmetry_cell_setting' value 'Triclinic' changed to 'triclinic'
according to /home/saulius/struct/CIF-dictionaries/cif_core.dic
dictionary named 'cif_core.dic' version 2.4.1 from 2010-06-29.

Automatic conversion script
Id: cif_fix_values 1715 2011-07-08 13:25:40Z adriana 
;
_cod_database_code 2216532
_cod_database_fobs_code 2216532

loop_
_symmetry_equiv_pos_as_xyz
'x, y, z'
'-x, -y, -z'

loop_
_atom_site_type_symbol
_atom_site_label
_atom_site_fract_x
_atom_site_fract_y
_atom_site_fract_z
_atom_site_U_iso_or_equiv
_atom_site_adp_type
_atom_site_calc_flag
_atom_site_refinement_flags
_atom_site_occupancy
_atom_site_disorder_assembly
_atom_site_disorder_group
Cu Cu1 0.31362(3) 0.24158(2) 0.095524(17) 0.03385(9) Uani d . 1 . .
C C1 0.4985(3) 0.1845(3) 0.33945(18) 0.0492(5) Uani d . 1 . .
H H1A 0.5099 0.1986 0.4222 0.059 Uiso calc R 1 . .
H H1B 0.6378 0.2288 0.3305 0.059 Uiso calc R 1 . .
C C2 0.4441(4) 0.0255(3) 0.2990(2) 0.0576(6) Uani d . 1 . .
H H2A 0.2972 -0.0180 0.2965 0.069 Uiso calc R 1 . .
H H2B 0.5335 -0.0164 0.3553 0.069 Uiso calc R 1 . .
C C3 0.4735(4) -0.0094(3) 0.1794(2) 0.0562(5) Uani d . 1 . .
H H3A 0.6173 0.0391 0.1793 0.067 Uiso calc R 1 . .
H H3B 0.4526 -0.1117 0.1616 0.067 Uiso calc R 1 . .
C C4 0.4435(3) 0.4152(2) 0.33239(17) 0.0473(5) Uani d . 1 . .
H H4A 0.5840 0.4458 0.3208 0.057 Uiso calc R 1 . .
H H4B 0.4625 0.4211 0.4159 0.057 Uiso calc R 1 . .
C C5 0.3204(4) 0.5202(2) 0.2869(2) 0.0543(6) Uani d . 1 . .
H H5A 0.1728 0.4818 0.2854 0.065 Uiso calc R 1 . .
H H5B 0.3771 0.6094 0.3407 0.065 Uiso calc R 1 . .
C C6 0.3291(4) 0.5515(2) 0.1663(2) 0.0518(5) Uani d . 1 . .
H H6A 0.2587 0.6255 0.1456 0.062 Uiso calc R 1 . .
H H6B 0.4764 0.5866 0.1661 0.062 Uiso calc R 1 . .
C C7 0.1299(3) 0.2061(2) 0.29461(16) 0.0369(4) Uani d . 1 . .
H H7A 0.0799 0.1042 0.2661 0.044 Uiso calc R 1 A 1
H H7B 0.0333 0.2517 0.2468 0.044 Uiso calc R 1 A 1
C C8 0.119(3) 0.2299(16) 0.4226(12) 0.040(3) Uani d PDU 0.608(12) B 1
C C11 0.1618(14) 0.1877(10) 0.6011(8) 0.0581(17) Uani d PDU 0.608(12) B 1
H H11 0.1950 0.1457 0.6682 0.070 Uiso calc PR 0.608(12) B 1
C C10 0.0701(12) 0.2934(8) 0.5932(6) 0.0441(13) Uani d PDU 0.608(12) B 1
H H10 0.0318 0.3398 0.6518 0.053 Uiso calc PR 0.608(12) B 1
O O1 0.2010(11) 0.1482(5) 0.5006(5) 0.0572(15) Uani d PDU 0.608(12) B 1
C C9 0.0425(18) 0.3213(12) 0.4752(8) 0.0432(17) Uani d PDU 0.608(12) B 1
H H9 -0.0174 0.3903 0.4419 0.052 Uiso calc PR 0.608(12) B 1
C C8' 0.115(5) 0.222(2) 0.4068(19) 0.038(4) Uani d PDU 0.392(12) B 2
C C10' 0.103(2) 0.2105(17) 0.5948(12) 0.068(4) Uani d PDU 0.392(12) B 2
H H10' 0.1185 0.1813 0.6680 0.082 Uiso calc PR 0.392(12) B 2
C C11' 0.053(2) 0.3265(15) 0.5613(12) 0.060(3) Uani d PDU 0.392(12) B 2
H H11' 0.0185 0.3920 0.6083 0.072 Uiso calc PR 0.392(12) B 2
C C9' 0.1286(19) 0.1389(8) 0.4902(12) 0.059(3) Uani d PDU 0.392(12) B 2
H H9' 0.1510 0.0486 0.4826 0.071 Uiso calc PR 0.392(12) B 2
O O1' 0.059(2) 0.3387(14) 0.4501(11) 0.055(3) Uani d PDU 0.392(12) B 2
Cl Cl1 0.12864(9) 0.17685(6) -0.10687(4) 0.05026(14) Uani d . 1 . .
Cl Cl2 0.70195(8) 0.33846(7) 0.10934(5) 0.05553(15) Uani d . 1 . .
N N1 0.3464(2) 0.26238(17) 0.27872(13) 0.0351(3) Uani d . 1 B .
N N2 0.3189(3) 0.03707(18) 0.08969(15) 0.0450(4) Uani d . 1 . .
H H2D 0.1882 -0.0145 0.0892 0.054 Uiso calc R 1 . .
H H2C 0.3373 0.0105 0.0202 0.054 Uiso calc R 1 . .
N N3 0.2241(3) 0.42131(17) 0.07939(14) 0.0407(4) Uani d . 1 . .
H H3C 0.2356 0.4457 0.0098 0.049 Uiso calc R 1 . .
H H3D 0.0846 0.3991 0.0750 0.049 Uiso calc R 1 . .

loop_
_atom_site_aniso_label
_atom_site_aniso_U_11
_atom_site_aniso_U_22
_atom_site_aniso_U_33
_atom_site_aniso_U_12
_atom_site_aniso_U_13
_atom_site_aniso_U_23
Cu1 0.03157(13) 0.03896(14) 0.03096(13) 0.00929(9) 0.00983(9) 0.00263(9)
C1 0.0379(10) 0.0731(14) 0.0370(10) 0.0214(10) 0.0055(8) 0.0078(9)
C2 0.0583(14) 0.0710(15) 0.0585(13) 0.0382(12) 0.0180(11) 0.0277(11)
C3 0.0566(13) 0.0565(13) 0.0687(14) 0.0320(11) 0.0236(11) 0.0143(11)
C4 0.0433(11) 0.0508(11) 0.0347(9) -0.0030(9) 0.0074(8) -0.0070(8)
C5 0.0671(15) 0.0392(10) 0.0519(12) 0.0039(10) 0.0235(11) -0.0096(9)
C6 0.0603(13) 0.0369(10) 0.0560(13) 0.0068(9) 0.0200(11) 0.0029(9)
C7 0.0328(9) 0.0401(9) 0.0356(9) 0.0082(7) 0.0092(7) -0.0001(7)
C8 0.038(4) 0.056(5) 0.027(3) 0.008(3) 0.016(3) 0.004(3)
C11 0.074(4) 0.082(3) 0.042(2) 0.044(3) 0.031(3) 0.022(2)
C10 0.047(2) 0.056(3) 0.034(3) 0.016(2) 0.018(2) 0.003(2)
O1 0.078(4) 0.081(2) 0.0387(19) 0.052(2) 0.029(2) 0.0234(17)
C9 0.045(3) 0.049(3) 0.043(4) 0.019(2) 0.020(3) 0.010(2)
C8' 0.033(5) 0.042(5) 0.039(7) 0.015(4) 0.006(5) 0.006(4)
C10' 0.078(7) 0.098(8) 0.040(4) 0.027(6) 0.034(5) 0.008(5)
C11' 0.055(5) 0.078(6) 0.045(6) 0.006(4) 0.027(4) -0.001(4)
C9' 0.060(6) 0.071(5) 0.057(5) 0.025(4) 0.026(4) 0.021(4)
O1' 0.057(3) 0.063(5) 0.050(5) 0.011(3) 0.032(3) -0.003(3)
Cl1 0.0550(3) 0.0574(3) 0.0319(2) 0.0085(2) 0.0095(2) -0.0003(2)
Cl2 0.0330(2) 0.0742(4) 0.0657(3) 0.0146(2) 0.0198(2) 0.0286(3)
N1 0.0299(7) 0.0420(8) 0.0309(7) 0.0085(6) 0.0068(6) 0.0007(6)
N2 0.0489(10) 0.0448(9) 0.0465(9) 0.0172(8) 0.0196(8) 0.0024(7)
N3 0.0400(9) 0.0413(8) 0.0410(8) 0.0116(7) 0.0117(7) 0.0055(7)

loop_
_atom_type_symbol
_atom_type_description
_atom_type_scat_dispersion_real
_atom_type_scat_dispersion_imag
_atom_type_scat_source
C C 0.0033 0.0016 'International Tables Vol C Tables 4.2.6.8 and 6.1.1.4'
H H 0.0000 0.0000 'International Tables Vol C Tables 4.2.6.8 and 6.1.1.4'
O O 0.0106 0.0060 'International Tables Vol C Tables 4.2.6.8 and 6.1.1.4'
N N 0.0061 0.0033 'International Tables Vol C Tables 4.2.6.8 and 6.1.1.4'
Cl Cl 0.1484 0.1585 'International Tables Vol C Tables 4.2.6.8 and 6.1.1.4'
Cu Cu 0.3201 1.2651 'International Tables Vol C Tables 4.2.6.8 and 6.1.1.4'

loop_
_geom_angle_atom_site_label_1
_geom_angle_atom_site_label_2
_geom_angle_atom_site_label_3
_geom_angle
N3 Cu1 N2 164.28(7)
N3 Cu1 N1 92.82(6)
N2 Cu1 N1 91.68(7)
N3 Cu1 Cl1 84.66(5)
N2 Cu1 Cl1 85.11(5)
N1 Cu1 Cl1 155.99(4)
N3 Cu1 Cl2 99.22(5)
N2 Cu1 Cl2 95.14(5)
N1 Cu1 Cl2 97.20(4)
Cl1 Cu1 Cl2 106.78(2)
N1 C1 C2 116.70(17)
N1 C1 H1A 108.1
C2 C1 H1A 108.1
N1 C1 H1B 108.1
C2 C1 H1B 108.1
H1A C1 H1B 107.3
C1 C2 C3 113.1(2)
C1 C2 H2A 109.0
C3 C2 H2A 109.0
C1 C2 H2B 109.0
C3 C2 H2B 109.0
H2A C2 H2B 107.8
N2 C3 C2 109.90(18)
N2 C3 H3A 109.7
C2 C3 H3A 109.7
N2 C3 H3B 109.7
C2 C3 H3B 109.7
H3A C3 H3B 108.2
N1 C4 C5 116.33(17)
N1 C4 H4A 108.2
C5 C4 H4A 108.2
N1 C4 H4B 108.2
C5 C4 H4B 108.2
H4A C4 H4B 107.4
C6 C5 C4 113.80(19)
C6 C5 H5A 108.8
C4 C5 H5A 108.8
C6 C5 H5B 108.8
C4 C5 H5B 108.8
H5A C5 H5B 107.7
N3 C6 C5 110.68(17)
N3 C6 H6A 109.5
C5 C6 H6A 109.5
N3 C6 H6B 109.5
C5 C6 H6B 109.5
H6A C6 H6B 108.1
C8' C7 N1 116.5(13)
N1 C7 C8 114.9(8)
C8' C7 H7A 106.6
N1 C7 H7A 108.5
C8 C7 H7A 108.5
C8' C7 H7B 108.8
N1 C7 H7B 108.5
C8 C7 H7B 108.5
H7A C7 H7B 107.5
C9 C8 O1 109.9(9)
C9 C8 C7 130.9(9)
O1 C8 C7 119.1(9)
C10 C11 O1 111.9(8)
C10 C11 H11 124.1
O1 C11 H11 124.1
C11 C10 C9 105.4(8)
C11 C10 H10 127.3
C9 C10 H10 127.3
C11 O1 C8 105.9(7)
C8 C9 C10 106.7(8)
C8 C9 H9 126.6
C10 C9 H9 126.6
C9' C8' C7 133.0(16)
C9' C8' O1' 106.0(14)
C7 C8' O1' 120.8(10)
C11' C10' C9' 103.5(11)
C11' C10' H10' 128.2
C9' C10' H10' 128.2
C10' C11' O1' 111.8(13)
C10' C11' H11' 124.1
O1' C11' H11' 124.1
C8' C9' C10' 109.9(13)
C8' C9' H9' 125.1
C10' C9' H9' 125.1
C11' O1' C8' 108.4(12)
C4 N1 C7 111.55(15)
C4 N1 C1 104.91(15)
C7 N1 C1 111.46(15)
C4 N1 Cu1 109.90(12)
C7 N1 Cu1 107.77(10)
C1 N1 Cu1 111.28(12)
C3 N2 Cu1 121.57(15)
C3 N2 H2D 106.9
Cu1 N2 H2D 106.9
C3 N2 H2C 106.9
Cu1 N2 H2C 106.9
H2D N2 H2C 106.7
C6 N3 Cu1 121.74(14)
C6 N3 H3C 106.9
Cu1 N3 H3C 106.9
C6 N3 H3D 106.9
Cu1 N3 H3D 106.9
H3C N3 H3D 106.7

loop_
_geom_bond_atom_site_label_1
_geom_bond_atom_site_label_2
_geom_bond_distance
Cu1 N3 1.9930(16)
Cu1 N2 1.9959(17)
Cu1 N1 2.1353(15)
Cu1 Cl1 2.3810(5)
Cu1 Cl2 2.5163(6)
C1 N1 1.497(3)
C1 C2 1.511(3)
C1 H1A 0.9700
C1 H1B 0.9700
C2 C3 1.518(3)
C2 H2A 0.9700
C2 H2B 0.9700
C3 N2 1.477(3)
C3 H3A 0.9700
C3 H3B 0.9700
C4 N1 1.490(2)
C4 C5 1.517(3)
C4 H4A 0.9700
C4 H4B 0.9700
C5 C6 1.509(3)
C5 H5A 0.9700
C5 H5B 0.9700
C6 N3 1.475(3)
C6 H6A 0.9700
C6 H6B 0.9700
C7 C8' 1.372(19)
C7 N1 1.495(2)
C7 C8 1.555(12)
C7 H7A 0.9700
C7 H7B 0.9700
C8 C9 1.326(9)
C8 O1 1.370(11)
C11 C10 1.322(6)
C11 O1 1.343(8)
C11 H11 0.9300
C10 C9 1.433(7)
C10 H10 0.9300
C9 H9 0.9300
C8' C9' 1.331(9)
C8' O1' 1.385(15)
C10' C11' 1.317(8)
C10' C9' 1.455(9)
C10' H10' 0.9300
C11' O1' 1.353(11)
C11' H11' 0.9300
C9' H9' 0.9300
N2 H2D 0.9000
N2 H2C 0.9000
N3 H3C 0.9000
N3 H3D 0.9000

loop_
_geom_hbond_atom_site_label_D
_geom_hbond_atom_site_label_H
_geom_hbond_atom_site_label_A
_geom_hbond_site_symmetry_A
_geom_hbond_distance_DH
_geom_hbond_distance_HA
_geom_hbond_distance_DA
_geom_hbond_angle_DHA
C1 H1A O1 . 0.97 2.46 3.098(6) 123.5
C7 H7B Cl2 1_455 0.97 2.77 3.732(2) 169.9
N3 H3D Cl2 1_455 0.90 2.65 3.5345(18) 168.2
N3 H3C Cl2 2_665 0.90 2.64 3.4086(17) 144.4
N2 H2D Cl1 2 0.90 2.40 3.2865(19) 170.3

loop_
_geom_torsion_atom_site_label_1
_geom_torsion_atom_site_label_2
_geom_torsion_atom_site_label_3
_geom_torsion_atom_site_label_4
_geom_torsion
N1 C1 C2 C3 71.7(3)
C1 C2 C3 N2 -65.9(3)
N1 C4 C5 C6 -73.3(2)
C4 C5 C6 N3 64.4(3)
N1 C7 C8 C9 105.3(19)
N1 C7 C8 O1 -73.6(15)
O1 C11 C10 C9 1.8(10)
C10 C11 O1 C8 -3.1(13)
C9 C8 O1 C11 3.3(17)
C7 C8 O1 C11 -177.6(12)
O1 C8 C9 C10 -2.2(18)
C7 C8 C9 C10 178.8(16)
C11 C10 C9 C8 0.3(14)
N1 C7 C8' C9' -92(3)
N1 C7 C8' O1' 95(2)
C9' C10' C11' O1' -4.0(17)
C7 C8' C9' C10' 179(3)
O1' C8' C9' C10' -6(3)
C11' C10' C9' C8' 6(2)
C10' C11' O1' C8' 0(2)
C9' C8' O1' C11' 4(3)
C7 C8' O1' C11' 179(2)
C5 C4 N1 C7 -58.9(2)
C5 C4 N1 C1 -179.74(17)
C5 C4 N1 Cu1 60.5(2)
C8' C7 N1 C4 -53.6(8)
C8 C7 N1 C4 -52.1(5)
C8' C7 N1 C1 63.3(8)
C8 C7 N1 C1 64.8(5)
C8' C7 N1 Cu1 -174.3(7)
C8 C7 N1 Cu1 -172.9(5)
C2 C1 N1 C4 -177.78(18)
C2 C1 N1 C7 61.4(2)
C2 C1 N1 Cu1 -59.0(2)
N3 Cu1 N1 C4 -39.90(13)
N2 Cu1 N1 C4 155.16(13)
Cl1 Cu1 N1 C4 -123.10(13)
Cl2 Cu1 N1 C4 59.76(13)
N3 Cu1 N1 C7 81.85(12)
N2 Cu1 N1 C7 -83.09(12)
Cl1 Cu1 N1 C7 -1.35(19)
Cl2 Cu1 N1 C7 -178.49(11)
N3 Cu1 N1 C1 -155.67(13)
N2 Cu1 N1 C1 39.40(14)
Cl1 Cu1 N1 C1 121.14(14)
Cl2 Cu1 N1 C1 -56.00(13)
C2 C3 N2 Cu1 59.8(2)
N3 Cu1 N2 C3 -150.6(2)
N1 Cu1 N2 C3 -44.01(16)
Cl1 Cu1 N2 C3 159.83(16)
Cl2 Cu1 N2 C3 53.38(16)
C5 C6 N3 Cu1 -56.2(2)
N2 Cu1 N3 C6 148.3(2)
N1 Cu1 N3 C6 41.86(16)
Cl1 Cu1 N3 C6 -162.08(15)
Cl2 Cu1 N3 C6 -55.91(15)
